data_4344198
loop_
_publ_author_name
'Brown, I.D.'
'Crump, D.B.'
'Gillespie, R.J.'

_publ_section_title
;
 The Crystal Structure of Tetraselenium Bis(hydrogen disulfate)
;
_journal_name_full 'Inorganic Chemistry'
_journal_page_first 2319
_journal_page_last 2323
_journal_volume 10
_journal_year 1971
_chemical_formula_sum 'H2 O14 S4 Se4'
_chemical_name_systematic 'Se4 (H S2 O7)2'
_space_group_IT_number 14
_symmetry_space_group_name_Hall '-P 2ybc'
_symmetry_space_group_name_H-M 'P 1 21/c 1'
_cell_angle_alpha 90
_cell_angle_beta 109.78
_cell_angle_gamma 90
_cell_formula_units_Z 2
_cell_length_a 7.721
_cell_length_b 5.606
_cell_length_c 17.202
_cell_volume 700.640
_citation_journal_id_ASTM INOCAJ
_cod_data_source_file Brown_INOCAJ_1971_1166.cif
_cod_data_source_block H2O14S4Se4
_cod_original_cell_volume 700.6397
_cod_database_code 4344198

loop_
_symmetry_equiv_pos_as_xyz
x,y,z
-x,y+1/2,-z+1/2
-x,-y,-z
x,-y-1/2,z-1/2

loop_
_atom_site_label
_atom_site_type_symbol
_atom_site_fract_x
_atom_site_fract_y
_atom_site_fract_z
_atom_site_occupancy
_atom_site_U_iso_or_equiv
Se1 Se 0.073 0.2777 0.062 1 0.0
Se2 Se 0.2013 0.5258 -0.0085 1 0.0
S2 S+6 0.7924 0.3398 0.2529 1 0.0
O1 O-2 0.748 0.068 0.082 1 0.0
O5 O-2 0.902 0.43 0.209 1 0.0
O4 O-2 0.701 0.091 0.217 1 0.0
O7 O-2 0.629 0.516 0.244 1 0.0
O6 O-2 0.874 0.298 0.342 1 0.0
O3 O-2 0.466 0.221 0.09 1 0.0
O2 O-2 0.536 -0.198 0.119 1 0.0
S1 S+6 0.6031 0.0405 0.1158 1 0.0
